data_7029709
loop_
_publ_author_name
'Tanimoto, Hiroki'
'Nagao, Tomohiko'
'Nishiyama, Yasuhiro'
'Morimoto, Tsumoru'
'Iseda, Fumiyasu'
'Nagato, Yuko'
'Suzuka, Toshimasa'
'Tsutsumi, Ken'
'Kakiuchi, Kiyomi'

_publ_section_title
;
 Synthesis and characterization of germa[n]pericyclynes.
;
_journal_issue 22
_journal_name_full 'Dalton transactions (Cambridge, England : 2003)'
_journal_page_first 8338
_journal_page_last 8343
_journal_paper_doi 10.1039/c4dt00574k
_journal_volume 43
_journal_year 2014
_chemical_formula_moiety 'C112 H80 Ge8'
_chemical_formula_sum 'C112 H80 Ge8'
_chemical_formula_weight 2006.58
_space_group_IT_number 14
_symmetry_cell_setting monoclinic
_symmetry_Int_Tables_number 14
_symmetry_space_group_name_Hall '-P 2yn'
_symmetry_space_group_name_H-M 'P 1 21/n 1'
_atom_sites_solution_hydrogens geom
_atom_sites_solution_primary direct
_atom_sites_solution_secondary difmap
_cell_angle_alpha 90.0000
_cell_angle_beta 100.9576(7)
_cell_angle_gamma 90.0000
_cell_formula_units_Z 2
_cell_length_a 16.3660(3)
_cell_length_b 14.3633(3)
_cell_length_c 19.9317(4)
_cell_measurement_reflns_used 59612
_cell_measurement_temperature 123
_cell_measurement_theta_max 27.50
_cell_measurement_theta_min 3.00
_cell_volume 4599.92(16)
_computing_cell_refinement 'RAPID AUTO'
_computing_data_collection 'RAPID AUTO (Rigaku, ????)'
_computing_data_reduction 'RAPID AUTO'
_computing_molecular_graphics 'CrystalStructure 4.0'
_computing_publication_material 'CrystalStructure 4.0 (Rigaku, 2010)'
_computing_structure_refinement 'SHELXL97 (Sheldrick, 2008)'
_computing_structure_solution 'Il Milione (Burla, et al., 2007)'
_diffrn_ambient_temperature 123
_diffrn_detector_area_resol_mean 10.000
_diffrn_measured_fraction_theta_full 0.999
_diffrn_measured_fraction_theta_max 0.999
_diffrn_measurement_device_type 'Rigaku R-AXIS RAPID'
_diffrn_measurement_method \w
_diffrn_radiation_type 'Mo K\a'
_diffrn_radiation_wavelength 0.71075
_diffrn_reflns_av_R_equivalents 0.0639
_diffrn_reflns_limit_h_max 21
_diffrn_reflns_limit_h_min -21
_diffrn_reflns_limit_k_max 18
_diffrn_reflns_limit_k_min -18
_diffrn_reflns_limit_l_max 25
_diffrn_reflns_limit_l_min -25
_diffrn_reflns_number 77499
_diffrn_reflns_theta_full 27.49
_diffrn_reflns_theta_max 27.48
_diffrn_standards_number 0
_exptl_absorpt_coefficient_mu 2.624
_exptl_absorpt_correction_T_max 0.949
_exptl_absorpt_correction_T_min 0.579
_exptl_absorpt_correction_type multi-scan
_exptl_absorpt_process_details 'ABSCOR (Rigaku, 1995)'
_exptl_crystal_colour colorless
_exptl_crystal_density_diffrn 1.449
_exptl_crystal_density_method 'not measured'
_exptl_crystal_description platelet
_exptl_crystal_F_000 2016.00
_exptl_crystal_size_max 0.180
_exptl_crystal_size_mid 0.120
_exptl_crystal_size_min 0.020
_refine_diff_density_max 0.760
_refine_diff_density_min -0.710
_refine_ls_extinction_method none
_refine_ls_goodness_of_fit_ref 1.048
_refine_ls_hydrogen_treatment constr
_refine_ls_number_parameters 541
_refine_ls_number_reflns 10530
_refine_ls_number_restraints 0
_refine_ls_R_factor_gt 0.0363
_refine_ls_shift/su_max 0.002
_refine_ls_structure_factor_coef Fsqd
_refine_ls_weighting_details 'w = 1/[\s^2^(Fo^2^)+(0.0536P)^2^+0.6557P] where P=(Fo^2^+2Fc^2^)/3'
_refine_ls_weighting_scheme calc
_refine_ls_wR_factor_ref 0.0918
_reflns_number_gt 9065
_reflns_number_total 10530
_reflns_threshold_expression F^2^>2.0\s(F^2^)
_cod_data_source_file c4dt00574k2.cif
_cod_data_source_block hexadecaphenylGe(8)pericyc
_cod_depositor_comments 'Adding full bibliography for 7029707--7029711.cif.'
_cod_original_cell_volume 4599.90(15)
_cod_database_code 7029709

loop_
_symmetry_equiv_pos_site_id
_symmetry_equiv_pos_as_xyz
1 +X,+Y,+Z
2 1/2-X,1/2+Y,1/2-Z
3 -X,-Y,-Z
4 1/2+X,1/2-Y,1/2+Z

loop_
_atom_site_label
_atom_site_type_symbol
_atom_site_fract_x
_atom_site_fract_y
_atom_site_fract_z
_atom_site_U_iso_or_equiv
_atom_site_adp_type
_atom_site_occupancy
_atom_site_symmetry_multiplicity
_atom_site_calc_flag
_atom_site_refinement_flags
Ge1 Ge 0.432744(14) 0.717942(15) 0.403701(12) 0.02003(7) Uani 1.0 4 d .
Ge2 Ge 0.422985(14) 0.490793(16) 0.212026(12) 0.02057(7) Uani 1.0 4 d .
Ge3 Ge 0.731273(14) 0.437029(16) 0.253747(12) 0.02053(7) Uani 1.0 4 d .
Ge4 Ge 0.819473(14) 0.368724(16) 0.503084(12) 0.02103(7) Uani 1.0 4 d .
C1 C 0.27258(14) 0.67901(15) 0.46163(12) 0.0230(5) Uani 1.0 4 d .
C2 C 0.33176(14) 0.70085(15) 0.43727(12) 0.0239(5) Uani 1.0 4 d .
C3 C 0.42252(13) 0.64231(16) 0.32356(12) 0.0231(5) Uani 1.0 4 d .
C4 C 0.42151(13) 0.58524(16) 0.27902(12) 0.0231(5) Uani 1.0 4 d .
C5 C 0.53943(14) 0.46549(16) 0.21671(12) 0.0229(5) Uani 1.0 4 d .
C6 C 0.61290(14) 0.45087(15) 0.22730(12) 0.0226(5) Uani 1.0 4 d .
C7 C 0.75750(14) 0.42290(16) 0.35071(13) 0.0252(5) Uani 1.0 4 d .
C8 C 0.78014(13) 0.40570(16) 0.41054(12) 0.0243(5) Uani 1.0 4 d .
C9 C 0.52443(14) 0.66719(17) 0.46883(12) 0.0253(5) Uani 1.0 4 d .
C10 C 0.55535(16) 0.57854(18) 0.46056(15) 0.0343(6) Uani 1.0 4 d .
C11 C 0.62151(18) 0.5437(3) 0.50843(18) 0.0500(9) Uani 1.0 4 d .
C12 C 0.65604(19) 0.5957(3) 0.56405(17) 0.0551(9) Uani 1.0 4 d .
C13 C 0.62534(19) 0.6828(3) 0.57301(17) 0.0606(10) Uani 1.0 4 d .
C14 C 0.56073(18) 0.7195(3) 0.52506(15) 0.0443(8) Uani 1.0 4 d .
C15 C 0.44954(14) 0.84906(15) 0.38907(12) 0.0231(5) Uani 1.0 4 d .
C16 C 0.39372(17) 0.91480(17) 0.40311(16) 0.0371(7) Uani 1.0 4 d .
C17 C 0.41001(19) 1.00954(18) 0.39819(18) 0.0447(8) Uani 1.0 4 d .
C18 C 0.48231(17) 1.03813(18) 0.37918(15) 0.0371(7) Uani 1.0 4 d .
C19 C 0.53808(17) 0.97348(19) 0.36395(16) 0.0404(7) Uani 1.0 4 d .
C20 C 0.52204(16) 0.87930(17) 0.36859(14) 0.0321(6) Uani 1.0 4 d .
C21 C 0.36214(14) 0.53673(17) 0.12581(12) 0.0249(5) Uani 1.0 4 d .
C22 C 0.32567(15) 0.47325(19) 0.07539(13) 0.0314(6) Uani 1.0 4 d .
C23 C 0.27317(17) 0.5048(3) 0.01718(14) 0.0412(7) Uani 1.0 4 d .
C24 C 0.25648(17) 0.5980(3) 0.00761(16) 0.0493(8) Uani 1.0 4 d .
C25 C 0.29321(18) 0.6617(3) 0.05591(17) 0.0468(8) Uani 1.0 4 d .
C26 C 0.34568(16) 0.63159(18) 0.11527(14) 0.0336(6) Uani 1.0 4 d .
C27 C 0.36997(14) 0.37749(16) 0.23434(12) 0.0227(5) Uani 1.0 4 d .
C28 C 0.41391(15) 0.29432(16) 0.24490(13) 0.0281(6) Uani 1.0 4 d .
C29 C 0.37440(17) 0.21217(17) 0.25619(14) 0.0340(6) Uani 1.0 4 d .
C30 C 0.29009(17) 0.21244(17) 0.25730(14) 0.0337(6) Uani 1.0 4 d .
C31 C 0.24590(15) 0.29437(19) 0.24795(14) 0.0327(6) Uani 1.0 4 d .
C32 C 0.28502(14) 0.37691(17) 0.23616(13) 0.0292(6) Uani 1.0 4 d .
C33 C 0.78588(14) 0.54753(16) 0.22844(12) 0.0227(5) Uani 1.0 4 d .
C34 C 0.76320(15) 0.58530(17) 0.16331(13) 0.0292(6) Uani 1.0 4 d .
C35 C 0.80667(15) 0.66106(17) 0.14339(14) 0.0318(6) Uani 1.0 4 d .
C36 C 0.87209(16) 0.69896(17) 0.18854(14) 0.0331(6) Uani 1.0 4 d .
C37 C 0.89465(19) 0.6623(3) 0.25293(15) 0.0464(8) Uani 1.0 4 d .
C38 C 0.85246(17) 0.58641(19) 0.27294(14) 0.0369(7) Uani 1.0 4 d .
C39 C 0.77255(14) 0.32603(16) 0.21585(13) 0.0260(5) Uani 1.0 4 d .
C40 C 0.74047(17) 0.29252(19) 0.15152(15) 0.0393(7) Uani 1.0 4 d .
C41 C 0.77394(19) 0.2125(2) 0.12642(17) 0.0463(8) Uani 1.0 4 d .
C42 C 0.84002(19) 0.16800(19) 0.16668(17) 0.0451(8) Uani 1.0 4 d .
C43 C 0.87356(19) 0.2013(2) 0.22961(17) 0.0444(8) Uani 1.0 4 d .
C44 C 0.84062(16) 0.27999(18) 0.25452(15) 0.0342(6) Uani 1.0 4 d .
C45 C 0.86485(14) 0.47299(16) 0.55934(13) 0.0261(5) Uani 1.0 4 d .
C46 C 0.89788(18) 0.55013(19) 0.53143(17) 0.0425(7) Uani 1.0 4 d .
C47 C 0.9334(2) 0.6222(3) 0.5738(2) 0.0579(10) Uani 1.0 4 d .
C48 C 0.93676(18) 0.6178(3) 0.6434(2) 0.0528(9) Uani 1.0 4 d .
C49 C 0.90344(19) 0.5417(2) 0.67161(17) 0.0469(8) Uani 1.0 4 d .
C50 C 0.86690(18) 0.47058(19) 0.62932(14) 0.0369(6) Uani 1.0 4 d .
C51 C 0.89978(14) 0.26958(16) 0.50354(12) 0.0238(5) Uani 1.0 4 d .
C52 C 0.90036(15) 0.21381(16) 0.44659(14) 0.0290(6) Uani 1.0 4 d .
C53 C 0.95688(16) 0.14172(17) 0.44882(16) 0.0359(7) Uani 1.0 4 d .
C54 C 1.01416(16) 0.12476(19) 0.50803(16) 0.0392(7) Uani 1.0 4 d .
C55 C 1.01369(16) 0.1786(2) 0.56509(16) 0.0422(7) Uani 1.0 4 d .
C56 C 0.95726(15) 0.25108(19) 0.56303(13) 0.0324(6) Uani 1.0 4 d .
H10 H 0.5313 0.5418 0.4223 0.0411 Uiso 1.0 4 calc R
H11 H 0.6428 0.4834 0.5024 0.0600 Uiso 1.0 4 calc R
H12 H 0.7012 0.5716 0.5965 0.0662 Uiso 1.0 4 calc R
H13 H 0.6485 0.7182 0.6123 0.0727 Uiso 1.0 4 calc R
H14 H 0.5413 0.7808 0.5308 0.0532 Uiso 1.0 4 calc R
H16 H 0.3436 0.8953 0.4163 0.0445 Uiso 1.0 4 calc R
H17 H 0.3711 1.0542 0.4080 0.0536 Uiso 1.0 4 calc R
H18 H 0.4939 1.1027 0.3765 0.0445 Uiso 1.0 4 calc R
H19 H 0.5877 0.9935 0.3502 0.0484 Uiso 1.0 4 calc R
H20 H 0.5606 0.8350 0.3578 0.0385 Uiso 1.0 4 calc R
H22 H 0.3371 0.4086 0.0813 0.0377 Uiso 1.0 4 calc R
H23 H 0.2483 0.4615 -0.0166 0.0494 Uiso 1.0 4 calc R
H24 H 0.2196 0.6187 -0.0323 0.0591 Uiso 1.0 4 calc R
H25 H 0.2827 0.7264 0.0486 0.0561 Uiso 1.0 4 calc R
H26 H 0.3703 0.6756 0.1487 0.0403 Uiso 1.0 4 calc R
H28 H 0.4718 0.2938 0.2444 0.0338 Uiso 1.0 4 calc R
H29 H 0.4051 0.1557 0.2632 0.0408 Uiso 1.0 4 calc R
H30 H 0.2627 0.1560 0.2645 0.0405 Uiso 1.0 4 calc R
H31 H 0.1883 0.2945 0.2495 0.0392 Uiso 1.0 4 calc R
H32 H 0.2540 0.4331 0.2293 0.0350 Uiso 1.0 4 calc R
H34 H 0.7178 0.5594 0.1321 0.0350 Uiso 1.0 4 calc R
H35 H 0.7910 0.6863 0.0987 0.0381 Uiso 1.0 4 calc R
H36 H 0.9017 0.7505 0.1752 0.0397 Uiso 1.0 4 calc R
H37 H 0.9396 0.6891 0.2842 0.0556 Uiso 1.0 4 calc R
H38 H 0.8694 0.5610 0.3174 0.0443 Uiso 1.0 4 calc R
H40 H 0.6952 0.3239 0.1238 0.0472 Uiso 1.0 4 calc R
H41 H 0.7512 0.1895 0.0821 0.0556 Uiso 1.0 4 calc R
H42 H 0.8624 0.1134 0.1502 0.0542 Uiso 1.0 4 calc R
H43 H 0.9197 0.1705 0.2566 0.0533 Uiso 1.0 4 calc R
H44 H 0.8647 0.3030 0.2985 0.0410 Uiso 1.0 4 calc R
H46 H 0.8961 0.5535 0.4836 0.0510 Uiso 1.0 4 calc R
H47 H 0.9556 0.6748 0.5546 0.0695 Uiso 1.0 4 calc R
H48 H 0.9619 0.6669 0.6720 0.0634 Uiso 1.0 4 calc R
H49 H 0.9057 0.5383 0.7195 0.0562 Uiso 1.0 4 calc R
H50 H 0.8428 0.4193 0.6485 0.0443 Uiso 1.0 4 calc R
H52 H 0.8614 0.2254 0.4056 0.0348 Uiso 1.0 4 calc R
H53 H 0.9563 0.1039 0.4097 0.0431 Uiso 1.0 4 calc R
H54 H 1.0537 0.0761 0.5094 0.0470 Uiso 1.0 4 calc R
H55 H 1.0522 0.1661 0.6061 0.0507 Uiso 1.0 4 calc R
H56 H 0.9578 0.2883 0.6025 0.0389 Uiso 1.0 4 calc R

loop_
_atom_site_aniso_label
_atom_site_aniso_U_11
_atom_site_aniso_U_22
_atom_site_aniso_U_33
_atom_site_aniso_U_12
_atom_site_aniso_U_13
_atom_site_aniso_U_23
Ge1 0.02011(13) 0.01586(12) 0.02465(14) -0.00019(8) 0.00560(10) -0.00135(9)
Ge2 0.01760(13) 0.01875(13) 0.02507(14) 0.00002(8) 0.00333(10) -0.00306(9)
Ge3 0.01787(13) 0.02011(13) 0.02363(13) 0.00175(8) 0.00399(10) 0.00195(9)
Ge4 0.02037(13) 0.01958(13) 0.02339(13) -0.00014(9) 0.00478(10) 0.00229(9)
C1 0.0245(12) 0.0185(11) 0.0261(13) 0.0008(9) 0.0047(10) 0.0002(9)
C2 0.0272(12) 0.0187(11) 0.0249(13) 0.0000(9) 0.0026(10) -0.0006(9)
C3 0.0168(11) 0.0222(12) 0.0304(13) -0.0010(9) 0.0045(10) -0.0005(10)
C4 0.0189(12) 0.0224(12) 0.0277(13) -0.0003(9) 0.0035(9) -0.0003(10)
C5 0.0221(12) 0.0217(12) 0.0252(12) -0.0013(9) 0.0049(10) -0.0016(10)
C6 0.0234(13) 0.0197(11) 0.0246(12) -0.0014(9) 0.0041(10) -0.0009(9)
C7 0.0222(12) 0.0224(12) 0.0312(14) 0.0004(9) 0.0058(10) 0.0016(10)
C8 0.0199(12) 0.0241(12) 0.0296(14) 0.0006(9) 0.0064(10) 0.0008(10)
C9 0.0185(11) 0.0300(13) 0.0283(13) -0.0006(9) 0.0064(10) 0.0027(10)
C10 0.0308(14) 0.0283(14) 0.0444(17) 0.0036(10) 0.0087(12) 0.0083(12)
C11 0.0386(17) 0.0489(18) 0.064(3) 0.0158(14) 0.0137(16) 0.0260(17)
C12 0.0317(17) 0.089(3) 0.0423(19) 0.0169(17) 0.0014(14) 0.0238(19)
C13 0.0421(19) 0.102(3) 0.0328(17) 0.0056(19) -0.0057(14) -0.0064(19)
C14 0.0380(16) 0.056(2) 0.0358(16) 0.0087(13) -0.0013(13) -0.0105(14)
C15 0.0249(12) 0.0174(11) 0.0271(13) 0.0002(9) 0.0050(10) -0.0008(9)
C16 0.0349(15) 0.0216(13) 0.0610(19) -0.0001(11) 0.0248(14) -0.0001(12)
C17 0.0490(18) 0.0196(13) 0.073(3) 0.0053(12) 0.0314(16) -0.0002(13)
C18 0.0445(16) 0.0183(12) 0.0516(18) -0.0046(11) 0.0169(14) 0.0001(12)
C19 0.0375(16) 0.0301(14) 0.059(2) -0.0063(12) 0.0235(14) 0.0013(13)
C20 0.0314(14) 0.0214(12) 0.0481(17) 0.0008(10) 0.0194(12) -0.0005(11)
C21 0.0171(11) 0.0308(13) 0.0267(13) 0.0007(9) 0.0041(9) -0.0003(10)
C22 0.0265(13) 0.0386(15) 0.0302(14) -0.0041(11) 0.0080(11) -0.0037(12)
C23 0.0310(15) 0.064(2) 0.0274(15) -0.0141(13) 0.0017(12) 0.0010(14)
C24 0.0271(15) 0.081(3) 0.0376(17) -0.0009(15) -0.0007(13) 0.0215(17)
C25 0.0415(17) 0.0472(18) 0.052(2) 0.0114(14) 0.0104(15) 0.0213(16)
C26 0.0320(14) 0.0305(14) 0.0394(16) 0.0035(11) 0.0095(12) 0.0041(12)
C27 0.0230(12) 0.0223(12) 0.0226(12) -0.0026(9) 0.0035(9) -0.0031(9)
C28 0.0257(13) 0.0256(13) 0.0331(14) 0.0038(10) 0.0054(10) -0.0012(10)
C29 0.0393(15) 0.0244(13) 0.0369(16) 0.0033(11) 0.0038(12) -0.0004(11)
C30 0.0397(15) 0.0255(13) 0.0351(15) -0.0097(11) 0.0050(12) -0.0018(11)
C31 0.0227(13) 0.0352(14) 0.0403(16) -0.0084(10) 0.0061(11) -0.0006(12)
C32 0.0223(12) 0.0271(13) 0.0377(15) 0.0016(10) 0.0045(11) -0.0008(11)
C33 0.0198(12) 0.0223(12) 0.0274(13) 0.0021(9) 0.0079(10) -0.0008(10)
C34 0.0252(13) 0.0265(13) 0.0345(14) -0.0009(10) 0.0023(11) 0.0057(11)
C35 0.0337(14) 0.0264(13) 0.0359(15) 0.0053(11) 0.0084(11) 0.0082(11)
C36 0.0357(14) 0.0237(13) 0.0444(17) -0.0059(11) 0.0195(12) -0.0019(12)
C37 0.0485(18) 0.0537(19) 0.0352(16) -0.0295(15) 0.0036(13) -0.0056(14)
C38 0.0408(16) 0.0423(16) 0.0261(14) -0.0155(12) 0.0023(12) 0.0008(12)
C39 0.0261(12) 0.0199(12) 0.0340(14) -0.0011(9) 0.0111(10) 0.0026(10)
C40 0.0374(16) 0.0386(16) 0.0420(17) 0.0012(12) 0.0077(13) -0.0074(13)
C41 0.0540(19) 0.0391(17) 0.051(2) -0.0094(14) 0.0230(16) -0.0147(14)
C42 0.061(2) 0.0211(13) 0.065(3) 0.0025(13) 0.0418(17) 0.0048(14)
C43 0.0502(18) 0.0366(16) 0.054(2) 0.0191(13) 0.0278(16) 0.0147(14)
C44 0.0342(15) 0.0349(15) 0.0359(15) 0.0101(11) 0.0128(12) 0.0089(12)
C45 0.0223(12) 0.0190(12) 0.0369(14) -0.0001(9) 0.0057(10) -0.0015(10)
C46 0.0474(18) 0.0332(15) 0.0527(19) -0.0080(13) 0.0242(15) -0.0021(13)
C47 0.057(2) 0.0347(17) 0.090(3) -0.0231(15) 0.035(2) -0.0150(18)
C48 0.0384(17) 0.0397(18) 0.079(3) -0.0103(13) 0.0069(16) -0.0275(17)
C49 0.0533(19) 0.0396(17) 0.0420(18) 0.0039(14) -0.0054(14) -0.0123(14)
C50 0.0470(17) 0.0266(14) 0.0345(15) -0.0016(12) 0.0009(13) -0.0013(12)
C51 0.0197(12) 0.0233(12) 0.0291(13) -0.0008(9) 0.0063(10) 0.0035(10)
C52 0.0240(13) 0.0275(13) 0.0346(15) -0.0021(10) 0.0031(11) -0.0018(11)
C53 0.0320(15) 0.0256(14) 0.0524(18) -0.0027(11) 0.0138(13) -0.0094(12)
C54 0.0291(14) 0.0284(14) 0.063(2) 0.0074(11) 0.0168(14) 0.0112(13)
C55 0.0278(14) 0.0504(18) 0.0469(18) 0.0098(12) 0.0030(12) 0.0196(15)
C56 0.0297(14) 0.0399(15) 0.0274(14) 0.0065(11) 0.0052(11) 0.0056(12)

loop_
_atom_type_symbol
_atom_type_description
_atom_type_scat_dispersion_real
_atom_type_scat_dispersion_imag
_atom_type_scat_source
C C 0.0033 0.0016
;
International Tables for Crystallography
(1992, Vol. C, Tables 4.2.6.8 and 6.1.1.4)
;
H H 0.0000 0.0000
;
International Tables for Crystallography
(1992, Vol. C, Table 6.1.1.4)
;
Ge Ge 0.1547 1.8001
;
International Tables for Crystallography
(1992, Vol. C, Tables 4.2.6.8 and 6.1.1.4)
;

loop_
_geom_angle_atom_site_label_1
_geom_angle_atom_site_label_2
_geom_angle_atom_site_label_3
_geom_angle
_geom_angle_publ_flag
_geom_angle_site_symmetry_1
C2 Ge1 C3 105.96(10) yes .
C2 Ge1 C9 109.21(10) yes .
C2 Ge1 C15 109.56(10) yes .
C3 Ge1 C9 106.29(10) yes .
C3 Ge1 C15 114.81(11) yes .
C9 Ge1 C15 110.77(10) yes .
C4 Ge2 C5 104.16(10) yes .
C4 Ge2 C21 107.88(10) yes .
C4 Ge2 C27 111.80(11) yes .
C5 Ge2 C21 116.49(11) yes .
C5 Ge2 C27 108.24(10) yes .
C21 Ge2 C27 108.30(10) yes .
C6 Ge3 C7 108.06(11) yes .
C6 Ge3 C33 109.61(10) yes .
C6 Ge3 C39 112.73(10) yes .
C7 Ge3 C33 108.96(10) yes .
C7 Ge3 C39 106.19(10) yes .
C33 Ge3 C39 111.12(11) yes .
C1 Ge4 C8 108.14(10) yes 3_666
C1 Ge4 C45 107.94(11) yes 3_666
C1 Ge4 C51 108.47(10) yes 3_666
C8 Ge4 C45 111.51(10) yes .
C8 Ge4 C51 108.23(10) yes .
C45 Ge4 C51 112.42(10) yes .
Ge4 C1 C2 173.9(2) yes 3_666
Ge1 C2 C1 171.4(2) yes .
Ge1 C3 C4 170.9(2) yes .
Ge2 C4 C3 177.1(2) yes .
Ge2 C5 C6 172.7(3) yes .
Ge3 C6 C5 173.1(3) yes .
Ge3 C7 C8 172.3(3) yes .
Ge4 C8 C7 175.2(3) yes .
Ge1 C9 C10 121.30(18) yes .
Ge1 C9 C14 119.9(2) yes .
C10 C9 C14 118.8(3) yes .
C9 C10 C11 120.0(3) yes .
C10 C11 C12 120.4(3) yes .
C11 C12 C13 119.9(3) yes .
C12 C13 C14 120.5(4) yes .
C9 C14 C13 120.3(3) yes .
Ge1 C15 C16 121.2(2) yes .
Ge1 C15 C20 120.03(18) yes .
C16 C15 C20 118.6(3) yes .
C15 C16 C17 120.8(3) yes .
C16 C17 C18 119.9(3) yes .
C17 C18 C19 120.1(3) yes .
C18 C19 C20 120.2(3) yes .
C15 C20 C19 120.4(3) yes .
Ge2 C21 C22 119.50(19) yes .
Ge2 C21 C26 121.27(18) yes .
C22 C21 C26 118.8(3) yes .
C21 C22 C23 120.0(3) yes .
C22 C23 C24 120.8(3) yes .
C23 C24 C25 120.1(3) yes .
C24 C25 C26 120.2(3) yes .
C21 C26 C25 120.1(3) yes .
Ge2 C27 C28 121.06(18) yes .
Ge2 C27 C32 120.17(18) yes .
C28 C27 C32 118.7(3) yes .
C27 C28 C29 120.9(3) yes .
C28 C29 C30 119.9(3) yes .
C29 C30 C31 120.0(3) yes .
C30 C31 C32 120.4(3) yes .
C27 C32 C31 120.2(3) yes .
Ge3 C33 C34 120.58(17) yes .
Ge3 C33 C38 120.66(19) yes .
C34 C33 C38 118.6(3) yes .
C33 C34 C35 120.6(3) yes .
C34 C35 C36 119.9(3) yes .
C35 C36 C37 119.9(3) yes .
C36 C37 C38 120.7(3) yes .
C33 C38 C37 120.4(3) yes .
Ge3 C39 C40 123.41(18) yes .
Ge3 C39 C44 118.37(19) yes .
C40 C39 C44 118.2(3) yes .
C39 C40 C41 120.8(3) yes .
C40 C41 C42 119.3(3) yes .
C41 C42 C43 120.7(3) yes .
C42 C43 C44 120.2(3) yes .
C39 C44 C43 120.9(3) yes .
Ge4 C45 C46 121.3(2) yes .
Ge4 C45 C50 119.77(19) yes .
C46 C45 C50 118.9(3) yes .
C45 C46 C47 119.9(4) yes .
C46 C47 C48 120.5(4) yes .
C47 C48 C49 120.0(3) yes .
C48 C49 C50 119.4(4) yes .
C45 C50 C49 121.2(3) yes .
Ge4 C51 C52 121.98(17) yes .
Ge4 C51 C56 119.51(19) yes .
C52 C51 C56 118.5(3) yes .
C51 C52 C53 120.9(3) yes .
C52 C53 C54 120.0(3) yes .
C53 C54 C55 119.8(3) yes .
C54 C55 C56 120.4(3) yes .
C51 C56 C55 120.5(3) yes .
C9 C10 H10 119.981 no .
C11 C10 H10 119.981 no .
C10 C11 H11 119.784 no .
C12 C11 H11 119.785 no .
C11 C12 H12 120.041 no .
C13 C12 H12 120.037 no .
C12 C13 H13 119.777 no .
C14 C13 H13 119.764 no .
C9 C14 H14 119.860 no .
C13 C14 H14 119.870 no .
C15 C16 H16 119.629 no .
C17 C16 H16 119.619 no .
C16 C17 H17 120.056 no .
C18 C17 H17 120.065 no .
C17 C18 H18 119.940 no .
C19 C18 H18 119.926 no .
C18 C19 H19 119.912 no .
C20 C19 H19 119.916 no .
C15 C20 H20 119.788 no .
C19 C20 H20 119.797 no .
C21 C22 H22 120.011 no .
C23 C22 H22 120.015 no .
C22 C23 H23 119.593 no .
C24 C23 H23 119.586 no .
C23 C24 H24 119.964 no .
C25 C24 H24 119.970 no .
C24 C25 H25 119.904 no .
C26 C25 H25 119.912 no .
C21 C26 H26 119.954 no .
C25 C26 H26 119.955 no .
C27 C28 H28 119.563 no .
C29 C28 H28 119.566 no .
C28 C29 H29 120.063 no .
C30 C29 H29 120.066 no .
C29 C30 H30 119.995 no .
C31 C30 H30 119.981 no .
C30 C31 H31 119.802 no .
C32 C31 H31 119.798 no .
C27 C32 H32 119.924 no .
C31 C32 H32 119.914 no .
C33 C34 H34 119.714 no .
C35 C34 H34 119.710 no .
C34 C35 H35 120.079 no .
C36 C35 H35 120.071 no .
C35 C36 H36 120.037 no .
C37 C36 H36 120.048 no .
C36 C37 H37 119.668 no .
C38 C37 H37 119.666 no .
C33 C38 H38 119.799 no .
C37 C38 H38 119.796 no .
C39 C40 H40 119.605 no .
C41 C40 H40 119.600 no .
C40 C41 H41 120.365 no .
C42 C41 H41 120.369 no .
C41 C42 H42 119.656 no .
C43 C42 H42 119.648 no .
C42 C43 H43 119.919 no .
C44 C43 H43 119.925 no .
C39 C44 H44 119.556 no .
C43 C44 H44 119.552 no .
C45 C46 H46 120.055 no .
C47 C46 H46 120.055 no .
C46 C47 H47 119.724 no .
C48 C47 H47 119.735 no .
C47 C48 H48 119.981 no .
C49 C48 H48 120.004 no .
C48 C49 H49 120.282 no .
C50 C49 H49 120.279 no .
C45 C50 H50 119.401 no .
C49 C50 H50 119.413 no .
C51 C52 H52 119.573 no .
C53 C52 H52 119.557 no .
C52 C53 H53 119.999 no .
C54 C53 H53 119.991 no .
C53 C54 H54 120.107 no .
C55 C54 H54 120.101 no .
C54 C55 H55 119.819 no .
C56 C55 H55 119.813 no .
C51 C56 H56 119.770 no .
C55 C56 H56 119.769 no .

loop_
_geom_bond_atom_site_label_1
_geom_bond_atom_site_label_2
_geom_bond_distance
_geom_bond_publ_flag
_geom_bond_site_symmetry_2
Ge1 C2 1.913(3) yes .
Ge1 C3 1.913(3) yes .
Ge1 C9 1.931(3) yes .
Ge1 C15 1.933(3) yes .
Ge2 C4 1.907(3) yes .
Ge2 C5 1.925(3) yes .
Ge2 C21 1.931(3) yes .
Ge2 C27 1.935(3) yes .
Ge3 C6 1.919(3) yes .
Ge3 C7 1.909(3) yes .
Ge3 C33 1.935(3) yes .
Ge3 C39 1.940(3) yes .
Ge4 C1 1.907(3) yes 3_666
Ge4 C8 1.910(3) yes .
Ge4 C45 1.933(3) yes .
Ge4 C51 1.937(3) yes .
C1 C2 1.205(4) yes .
C3 C4 1.206(4) yes .
C5 C6 1.199(4) yes .
C7 C8 1.205(4) yes .
C9 C10 1.391(4) yes .
C9 C14 1.386(4) yes .
C10 C11 1.393(4) yes .
C11 C12 1.367(5) yes .
C12 C13 1.372(6) yes .
C13 C14 1.388(5) yes .
C15 C16 1.379(4) yes .
C15 C20 1.395(4) yes .
C16 C17 1.394(4) yes .
C17 C18 1.372(5) yes .
C18 C19 1.376(4) yes .
C19 C20 1.384(4) yes .
C21 C22 1.403(4) yes .
C21 C26 1.397(4) yes .
C22 C23 1.382(4) yes .
C23 C24 1.372(5) yes .
C24 C25 1.381(5) yes .
C25 C26 1.392(4) yes .
C27 C28 1.390(4) yes .
C27 C32 1.398(4) yes .
C28 C29 1.384(4) yes .
C29 C30 1.384(4) yes .
C30 C31 1.375(4) yes .
C31 C32 1.388(4) yes .
C33 C34 1.391(4) yes .
C33 C38 1.385(4) yes .
C34 C35 1.398(4) yes .
C35 C36 1.373(4) yes .
C36 C37 1.371(4) yes .
C37 C38 1.389(5) yes .
C39 C40 1.377(4) yes .
C39 C44 1.395(4) yes .
C40 C41 1.405(5) yes .
C41 C42 1.376(4) yes .
C42 C43 1.357(5) yes .
C43 C44 1.385(5) yes .
C45 C46 1.394(4) yes .
C45 C50 1.389(4) yes .
C46 C47 1.391(5) yes .
C47 C48 1.380(6) yes .
C48 C49 1.388(5) yes .
C49 C50 1.385(4) yes .
C51 C52 1.391(4) yes .
C51 C56 1.392(4) yes .
C52 C53 1.384(4) yes .
C53 C54 1.382(4) yes .
C54 C55 1.377(5) yes .
C55 C56 1.387(4) yes .
C10 H10 0.950 no .
C11 H11 0.950 no .
C12 H12 0.950 no .
C13 H13 0.950 no .
C14 H14 0.950 no .
C16 H16 0.950 no .
C17 H17 0.950 no .
C18 H18 0.950 no .
C19 H19 0.950 no .
C20 H20 0.950 no .
C22 H22 0.950 no .
C23 H23 0.950 no .
C24 H24 0.950 no .
C25 H25 0.950 no .
C26 H26 0.950 no .
C28 H28 0.950 no .
C29 H29 0.950 no .
C30 H30 0.950 no .
C31 H31 0.950 no .
C32 H32 0.950 no .
C34 H34 0.950 no .
C35 H35 0.950 no .
C36 H36 0.950 no .
C37 H37 0.950 no .
C38 H38 0.950 no .
C40 H40 0.950 no .
C41 H41 0.950 no .
C42 H42 0.950 no .
C43 H43 0.950 no .
C44 H44 0.950 no .
C46 H46 0.950 no .
C47 H47 0.950 no .
C48 H48 0.950 no .
C49 H49 0.950 no .
C50 H50 0.950 no .
C52 H52 0.950 no .
C53 H53 0.950 no .
C54 H54 0.950 no .
C55 H55 0.950 no .
C56 H56 0.950 no .

loop_
_geom_contact_atom_site_label_1
_geom_contact_atom_site_label_2
_geom_contact_distance
_geom_contact_publ_flag
_geom_contact_site_symmetry_2
C1 C50 3.397(4) no 3_666
C2 C16 3.346(4) no .
C3 C10 3.281(4) no .
C4 C26 3.331(4) no .
C5 C28 3.319(4) no .
C6 C34 3.549(4) no .
C7 C38 3.354(4) no .
C7 C44 3.276(4) no .
C8 C46 3.472(4) no .
C8 C52 3.383(4) no .
C9 C12 2.782(4) no .
C10 C10 3.454(4) no 3_666
C10 C11 3.539(5) no 3_666
C10 C13 2.757(5) no .
C11 C14 2.757(5) no .
C14 C15 3.499(4) no .
C15 C18 2.782(4) no .
C16 C19 2.757(5) no .
C17 C20 2.761(4) no .
C21 C24 2.787(4) no .
C21 C32 3.571(4) no .
C22 C25 2.772(5) no .
C22 C27 3.403(4) no .
C23 C26 2.768(4) no .
C27 C30 2.787(4) no .
C28 C31 2.762(4) no .
C29 C32 2.771(4) no .
C33 C36 2.789(4) no .
C34 C37 2.753(4) no .
C35 C38 2.765(4) no .
C39 C42 2.783(4) no .
C40 C43 2.756(4) no .
C41 C44 2.755(5) no .
C45 C48 2.787(4) no .
C45 C56 3.523(4) no .
C46 C49 2.781(5) no .
C47 C50 2.759(5) no .
C51 C54 2.788(4) no .
C52 C55 2.758(4) no .
C53 C56 2.765(4) no .
C3 C31 3.592(4) no 2_555
C10 C42 3.559(5) no 2_655
C24 C40 3.549(5) no 3_665
C31 C3 3.592(4) no 2_545
C40 C24 3.549(5) no 3_665
C42 C10 3.559(5) no 2_645
Ge1 H10 2.9860 no .
Ge1 H14 2.9458 no .
Ge1 H16 2.9699 no .
Ge1 H20 2.9619 no .
Ge2 H22 2.9617 no .
Ge2 H26 2.9948 no .
Ge2 H28 2.9769 no .
Ge2 H32 2.9696 no .
Ge3 H34 2.9691 no .
Ge3 H38 2.9664 no .
Ge3 H40 3.0202 no .
Ge3 H44 2.9212 no .
Ge4 H11 3.3253 no .
Ge4 H46 2.9920 no .
Ge4 H50 2.9417 no .
Ge4 H52 2.9988 no .
Ge4 H56 2.9464 no .
C1 H11 2.7375 no 3_666
C1 H16 3.4953 no .
C1 H50 2.9668 no 3_666
C2 H11 2.9034 no 3_666
C2 H16 2.8360 no .
C2 H50 3.4936 no 3_666
C3 H10 2.7918 no .
C3 H20 3.5562 no .
C3 H26 3.4612 no .
C4 H10 3.1336 no .
C4 H26 2.8827 no .
C4 H32 3.4987 no .
C5 H28 2.7998 no .
C6 H28 3.2912 no .
C6 H34 3.1963 no .
C6 H40 3.2336 no .
C7 H38 2.8617 no .
C7 H44 2.7967 no .
C7 H52 3.3814 no .
C8 H11 3.3485 no .
C8 H38 3.4036 no .
C8 H44 3.2018 no .
C8 H46 3.0294 no .
C8 H52 2.9222 no .
C9 H11 3.2679 no .
C9 H13 3.2601 no .
C9 H20 3.3997 no .
C10 H10 3.4226 no 3_666
C10 H11 3.5722 no 3_666
C10 H12 3.2541 no .
C10 H14 3.2518 no .
C11 H10 3.3145 no 3_666
C11 H13 3.2272 no .
C12 H10 3.2498 no .
C12 H14 3.2493 no .
C13 H11 3.2282 no .
C14 H10 3.2518 no .
C14 H12 3.2528 no .
C15 H14 3.0957 no .
C15 H17 3.2647 no .
C15 H19 3.2688 no .
C16 H18 3.2530 no .
C16 H20 3.2452 no .
C17 H19 3.2378 no .
C18 H16 3.2480 no .
C18 H20 3.2476 no .
C19 H17 3.2393 no .
C20 H14 3.4879 no .
C20 H16 3.2468 no .
C20 H18 3.2498 no .
C21 H23 3.2689 no .
C21 H25 3.2737 no .
C21 H32 3.3157 no .
C22 H24 3.2511 no .
C22 H26 3.2720 no .
C22 H32 3.5343 no .
C23 H25 3.2409 no .
C24 H22 3.2497 no .
C24 H26 3.2594 no .
C25 H23 3.2402 no .
C26 H22 3.2713 no .
C26 H24 3.2612 no .
C27 H13 3.4163 no 3_666
C27 H22 3.0289 no .
C27 H29 3.2682 no .
C27 H31 3.2710 no .
C28 H13 3.2060 no 3_666
C28 H30 3.2539 no .
C28 H32 3.2579 no .
C29 H13 2.8955 no 3_666
C29 H31 3.2469 no .
C30 H13 2.7867 no 3_666
C30 H28 3.2514 no .
C30 H32 3.2530 no .
C31 H13 2.9914 no 3_666
C31 H29 3.2473 no .
C31 H49 3.5997 no 3_666
C32 H12 3.3825 no 3_666
C32 H13 3.3048 no 3_666
C32 H22 3.3858 no .
C32 H28 3.2570 no .
C32 H30 3.2553 no .
C33 H35 3.2779 no .
C33 H37 3.2610 no .
C34 H36 3.2588 no .
C34 H38 3.2476 no .
C35 H37 3.2322 no .
C36 H34 3.2530 no .
C36 H38 3.2512 no .
C37 H35 3.2344 no .
C38 H34 3.2464 no .
C38 H36 3.2555 no .
C39 H41 3.2741 no .
C39 H43 3.2729 no .
C40 H42 3.2593 no .
C40 H44 3.2371 no .
C41 H43 3.2313 no .
C42 H40 3.2546 no .
C42 H44 3.2287 no .
C43 H41 3.2315 no .
C43 H52 3.5680 no .
C44 H40 3.2400 no .
C44 H42 3.2334 no .
C44 H52 3.0679 no .
C45 H11 3.5988 no .
C45 H12 3.2370 no .
C45 H47 3.2669 no .
C45 H49 3.2727 no .
C45 H56 3.0971 no .
C46 H48 3.2626 no .
C46 H50 3.2544 no .
C47 H49 3.2556 no .
C48 H31 3.4623 no 3_666
C48 H46 3.2613 no .
C48 H50 3.2503 no .
C49 H12 3.3905 no .
C49 H31 3.3402 no 3_666
C49 H32 3.5498 no 3_666
C49 H47 3.2533 no .
C50 H12 3.0350 no .
C50 H46 3.2577 no .
C50 H48 3.2539 no .
C50 H56 3.1072 no .
C51 H53 3.2682 no .
C51 H55 3.2671 no .
C52 H44 3.1675 no .
C52 H54 3.2535 no .
C52 H56 3.2521 no .
C53 H55 3.2444 no .
C54 H52 3.2499 no .
C54 H56 3.2520 no .
C55 H53 3.2446 no .
C56 H52 3.2510 no .
C56 H54 3.2553 no .
H10 H11 2.3397 no .
H10 H11 3.4834 no 3_666
H11 H12 2.3147 no .
H12 H13 2.3192 no .
H12 H32 3.4107 no 3_666
H12 H50 3.2126 no .
H13 H14 2.3327 no .
H13 H29 3.3222 no 3_666
H13 H30 3.1698 no 3_666
H13 H31 3.4580 no 3_666
H16 H17 2.3391 no .
H17 H18 2.3223 no .
H18 H19 2.3235 no .
H19 H20 2.3303 no .
H22 H23 2.3268 no .
H22 H32 3.4939 no .
H23 H24 2.3158 no .
H24 H25 2.3289 no .
H25 H26 2.3405 no .
H28 H29 2.3290 no .
H29 H30 2.3350 no .
H30 H31 2.3221 no .
H31 H32 2.3343 no .
H31 H48 3.2018 no 3_666
H31 H49 2.9780 no 3_666
H32 H49 3.0075 no 3_666
H34 H35 2.3453 no .
H34 H40 3.4040 no .
H35 H36 2.3250 no .
H36 H37 2.3174 no .
H37 H38 2.3311 no .
H38 H46 3.2589 no .
H40 H41 2.3547 no .
H41 H42 2.3262 no .
H42 H43 2.3007 no .
H43 H44 2.3272 no .
H43 H52 3.3804 no .
H43 H53 3.1433 no .
H44 H52 2.4174 no .
H46 H47 2.3378 no .
H47 H48 2.3257 no .
H48 H49 2.3419 no .
H49 H50 2.3309 no .
H50 H56 2.9286 no .
H52 H53 2.3271 no .
H53 H54 2.3336 no .
H54 H55 2.3258 no .
H55 H56 2.3307 no .
Ge1 H31 3.4873 no 2_555
Ge4 H35 3.5862 no 2_645
C1 H35 3.3150 no 4_465
C3 H30 3.2079 no 2_555
C3 H31 3.0305 no 2_555
C3 H42 3.4837 no 2_655
C3 H43 3.3093 no 2_655
C4 H30 3.1440 no 2_555
C4 H31 3.4923 no 2_555
C4 H42 3.5723 no 2_655
C4 H43 3.0750 no 2_655
C5 H42 3.5362 no 2_655
C5 H43 3.0435 no 2_655
C5 H53 3.2196 no 2_655
C5 H55 2.9417 no 4_454
C6 H36 3.5064 no 2_645
C6 H42 3.3457 no 2_655
C6 H43 3.2253 no 2_655
C6 H53 3.5198 no 2_655
C6 H55 2.9552 no 4_454
C7 H36 3.5601 no 2_645
C7 H42 3.3649 no 2_655
C8 H35 3.3531 no 2_645
C9 H42 3.3662 no 2_655
C10 H42 2.8408 no 2_655
C11 H42 3.3751 no 2_655
C12 H25 3.3408 no 4_565
C13 H25 3.0074 no 4_565
C14 H18 3.4400 no 3_676
C15 H31 3.3114 no 2_555
C16 H31 3.5345 no 2_555
C16 H32 3.2332 no 2_555
C17 H14 3.3583 no 3_676
C17 H29 3.4024 no 1_565
C17 H32 3.5033 no 2_555
C18 H14 3.2245 no 3_676
C18 H29 2.9473 no 1_565
C18 H49 3.3746 no 4_464
C19 H24 3.5385 no 4_565
C19 H49 3.2619 no 4_464
C20 H24 3.4540 no 4_565
C20 H49 3.4210 no 4_464
C21 H53 3.3248 no 2_655
C21 H54 3.2992 no 2_655
C22 H16 3.0214 no 2_545
C22 H17 3.4989 no 2_545
C22 H54 3.1935 no 2_655
C23 H16 2.9747 no 2_545
C23 H17 3.1055 no 2_545
C23 H34 3.1452 no 3_665
C23 H54 3.1501 no 2_655
C24 H17 2.9871 no 2_545
C24 H40 3.0869 no 3_665
C24 H41 3.5280 no 3_665
C24 H54 3.2035 no 2_655
C25 H13 3.2960 no 4_464
C25 H17 3.2972 no 2_545
C25 H41 3.4504 no 3_665
C25 H47 3.5490 no 4_464
C25 H54 3.2744 no 2_655
C26 H30 3.2600 no 2_555
C26 H48 3.5295 no 4_464
C26 H53 3.3936 no 2_655
C26 H54 3.3275 no 2_655
C28 H36 3.1959 no 2_645
C28 H37 2.9828 no 2_645
C28 H56 3.2799 no 4_454
C29 H18 3.2041 no 1_545
C29 H37 3.3100 no 2_645
C29 H50 2.8312 no 4_454
C29 H56 3.5831 no 4_454
C30 H26 3.5436 no 2_545
C30 H50 3.1202 no 4_454
C31 H26 3.5024 no 2_545
C32 H16 3.3616 no 2_545
C33 H19 2.9277 no 2_645
C34 H19 2.8308 no 2_645
C34 H23 2.9708 no 3_665
C34 H52 3.0050 no 2_655
C35 H18 3.4651 no 2_645
C35 H19 2.9514 no 2_645
C35 H23 3.0706 no 3_665
C35 H52 2.8905 no 2_655
C36 H18 3.0799 no 2_645
C36 H19 3.1511 no 2_645
C36 H28 2.9785 no 2_655
C37 H18 3.5367 no 2_645
C37 H19 3.2267 no 2_645
C37 H28 2.8813 no 2_655
C37 H29 3.3546 no 2_655
C37 H56 3.4627 no 3_766
C38 H19 3.1108 no 2_645
C39 H20 3.3386 no 2_645
C40 H20 3.3514 no 2_645
C40 H24 2.8791 no 3_665
C40 H55 3.0987 no 4_454
C41 H20 3.1935 no 2_645
C41 H24 3.0790 no 3_665
C41 H25 3.5457 no 3_665
C41 H38 3.5339 no 2_645
C42 H10 3.5044 no 2_645
C42 H20 2.9891 no 2_645
C43 H20 2.9317 no 2_645
C43 H48 3.5604 no 3_766
C44 H20 3.1016 no 2_645
C44 H48 3.3725 no 3_766
C47 H25 3.2560 no 4_565
C47 H26 3.5097 no 4_565
C48 H26 3.1695 no 4_565
C48 H44 3.4297 no 3_766
C49 H29 3.3688 no 4_555
C50 H29 3.1881 no 4_555
C51 H22 3.2570 no 4_555
C51 H35 3.5939 no 2_645
C51 H47 2.9372 no 3_766
C52 H22 3.5252 no 4_555
C52 H34 3.1563 no 2_645
C52 H35 3.1153 no 2_645
C52 H47 2.8529 no 3_766
C53 H34 3.2273 no 2_645
C53 H47 3.0061 no 3_766
C53 H54 3.2504 no 3_756
C54 H22 3.5171 no 4_555
C54 H40 3.4704 no 4_555
C54 H47 3.2129 no 3_766
C54 H54 3.0869 no 3_756
C55 H22 3.2226 no 4_555
C55 H37 3.5139 no 3_766
C55 H40 2.9782 no 4_555
C55 H47 3.2906 no 3_766
C56 H22 3.0878 no 4_555
C56 H37 3.3029 no 3_766
C56 H47 3.1520 no 3_766
H10 C42 3.5044 no 2_655
H10 H42 2.6694 no 2_655
H11 H42 3.5570 no 2_655
H12 H25 3.4038 no 4_565
H13 C25 3.2960 no 4_565
H13 H17 3.3021 no 3_676
H13 H18 3.5063 no 3_676
H13 H25 2.8514 no 4_565
H14 C17 3.3583 no 3_676
H14 C18 3.2245 no 3_676
H14 H17 2.9140 no 3_676
H14 H18 2.6361 no 3_676
H16 C22 3.0214 no 2_555
H16 C23 2.9747 no 2_555
H16 C32 3.3616 no 2_555
H16 H22 2.9721 no 2_555
H16 H23 2.8828 no 2_555
H16 H31 3.5550 no 2_555
H16 H32 3.0830 no 2_555
H17 C22 3.4989 no 2_555
H17 C23 3.1055 no 2_555
H17 C24 2.9871 no 2_555
H17 C25 3.2972 no 2_555
H17 H13 3.3021 no 3_676
H17 H14 2.9140 no 3_676
H17 H23 3.4489 no 2_555
H17 H24 3.2559 no 2_555
H17 H29 3.3729 no 1_565
H17 H30 3.3958 no 1_565
H17 H32 3.5466 no 2_555
H18 C14 3.4400 no 3_676
H18 C29 3.2041 no 1_565
H18 C35 3.4651 no 2_655
H18 C36 3.0799 no 2_655
H18 C37 3.5367 no 2_655
H18 H13 3.5063 no 3_676
H18 H14 2.6361 no 3_676
H18 H29 2.5592 no 1_565
H18 H36 3.0263 no 2_655
H19 C33 2.9277 no 2_655
H19 C34 2.8308 no 2_655
H19 C35 2.9514 no 2_655
H19 C36 3.1511 no 2_655
H19 C37 3.2267 no 2_655
H19 C38 3.1108 no 2_655
H19 H23 3.4235 no 4_565
H19 H24 3.2894 no 4_565
H19 H34 3.2752 no 2_655
H19 H35 3.4454 no 2_655
H19 H49 3.5946 no 4_464
H20 C39 3.3386 no 2_655
H20 C40 3.3514 no 2_655
H20 C41 3.1935 no 2_655
H20 C42 2.9891 no 2_655
H20 C43 2.9317 no 2_655
H20 C44 3.1016 no 2_655
H20 H24 3.1378 no 4_565
H20 H42 3.4379 no 2_655
H20 H43 3.3413 no 2_655
H20 H44 3.5858 no 2_655
H22 C51 3.2570 no 4_454
H22 C52 3.5252 no 4_454
H22 C54 3.5171 no 4_454
H22 C55 3.2226 no 4_454
H22 C56 3.0878 no 4_454
H22 H16 2.9721 no 2_545
H22 H56 3.4307 no 4_454
H23 C34 2.9708 no 3_665
H23 C35 3.0706 no 3_665
H23 H16 2.8828 no 2_545
H23 H17 3.4489 no 2_545
H23 H19 3.4235 no 4_464
H23 H34 2.4858 no 3_665
H23 H35 2.6823 no 3_665
H24 C19 3.5385 no 4_464
H24 C20 3.4540 no 4_464
H24 C40 2.8791 no 3_665
H24 C41 3.0790 no 3_665
H24 H17 3.2559 no 2_545
H24 H19 3.2894 no 4_464
H24 H20 3.1378 no 4_464
H24 H34 3.5109 no 3_665
H24 H40 2.6297 no 3_665
H24 H41 2.9977 no 3_665
H25 C12 3.3408 no 4_464
H25 C13 3.0074 no 4_464
H25 C41 3.5457 no 3_665
H25 C47 3.2560 no 4_464
H25 H12 3.4038 no 4_464
H25 H13 2.8514 no 4_464
H25 H40 3.5959 no 3_665
H25 H41 2.8305 no 3_665
H25 H47 3.1475 no 4_464
H26 C30 3.5436 no 2_555
H26 C31 3.5024 no 2_555
H26 C47 3.5097 no 4_464
H26 C48 3.1695 no 4_464
H26 H30 3.0411 no 2_555
H26 H31 2.9483 no 2_555
H26 H43 3.5927 no 2_655
H26 H47 3.3272 no 4_464
H26 H48 2.7051 no 4_464
H26 H53 3.4224 no 2_655
H28 C36 2.9785 no 2_645
H28 C37 2.8813 no 2_645
H28 H36 2.4459 no 2_645
H28 H37 2.2365 no 2_645
H28 H55 3.3220 no 4_454
H28 H56 3.0322 no 4_454
H29 C17 3.4024 no 1_545
H29 C18 2.9473 no 1_545
H29 C37 3.3546 no 2_645
H29 C49 3.3688 no 4_454
H29 C50 3.1881 no 4_454
H29 H17 3.3729 no 1_545
H29 H18 2.5592 no 1_545
H29 H36 3.4476 no 2_645
H29 H37 2.9144 no 2_645
H29 H49 2.9202 no 4_454
H29 H50 2.5564 no 4_454
H29 H56 3.5631 no 4_454
H30 C3 3.2079 no 2_545
H30 C4 3.1440 no 2_545
H30 C26 3.2600 no 2_545
H30 H17 3.3958 no 1_545
H30 H26 3.0411 no 2_545
H30 H32 3.2175 no 2_545
H30 H50 3.0636 no 4_454
H31 Ge1 3.4873 no 2_545
H31 C3 3.0305 no 2_545
H31 C4 3.4923 no 2_545
H31 C15 3.3114 no 2_545
H31 C16 3.5345 no 2_545
H31 H16 3.5550 no 2_545
H31 H26 2.9483 no 2_545
H32 C16 3.2332 no 2_545
H32 C17 3.5033 no 2_545
H32 H16 3.0830 no 2_545
H32 H17 3.5466 no 2_545
H32 H30 3.2175 no 2_555
H34 C23 3.1452 no 3_665
H34 C52 3.1563 no 2_655
H34 C53 3.2273 no 2_655
H34 H19 3.2752 no 2_645
H34 H23 2.4858 no 3_665
H34 H24 3.5109 no 3_665
H34 H52 2.7489 no 2_655
H34 H53 2.8840 no 2_655
H35 Ge4 3.5862 no 2_655
H35 C1 3.3150 no 4_564
H35 C8 3.3531 no 2_655
H35 C51 3.5939 no 2_655
H35 C52 3.1153 no 2_655
H35 H19 3.4454 no 2_645
H35 H23 2.6823 no 3_665
H35 H52 2.5427 no 2_655
H36 C6 3.5064 no 2_655
H36 C7 3.5601 no 2_655
H36 C28 3.1959 no 2_655
H36 H18 3.0263 no 2_645
H36 H28 2.4459 no 2_655
H36 H29 3.4476 no 2_655
H37 C28 2.9828 no 2_655
H37 C29 3.3100 no 2_655
H37 C55 3.5139 no 3_766
H37 C56 3.3029 no 3_766
H37 H28 2.2365 no 2_655
H37 H29 2.9144 no 2_655
H37 H55 3.0024 no 3_766
H37 H56 2.5661 no 3_766
H38 C41 3.5339 no 2_655
H38 H41 3.5787 no 2_655
H40 C24 3.0869 no 3_665
H40 C54 3.4704 no 4_454
H40 C55 2.9782 no 4_454
H40 H24 2.6297 no 3_665
H40 H25 3.5959 no 3_665
H40 H54 3.2585 no 4_454
H40 H55 2.3029 no 4_454
H41 C24 3.5280 no 3_665
H41 C25 3.4504 no 3_665
H41 H24 2.9977 no 3_665
H41 H25 2.8305 no 3_665
H41 H38 3.5787 no 2_645
H41 H46 3.1846 no 2_645
H42 C3 3.4837 no 2_645
H42 C4 3.5723 no 2_645
H42 C5 3.5362 no 2_645
H42 C6 3.3457 no 2_645
H42 C7 3.3649 no 2_645
H42 C9 3.3662 no 2_645
H42 C10 2.8408 no 2_645
H42 C11 3.3751 no 2_645
H42 H10 2.6694 no 2_645
H42 H11 3.5570 no 2_645
H42 H20 3.4379 no 2_645
H43 C3 3.3093 no 2_645
H43 C4 3.0750 no 2_645
H43 C5 3.0435 no 2_645
H43 C6 3.2253 no 2_645
H43 H20 3.3413 no 2_645
H43 H26 3.5927 no 2_645
H43 H48 3.1913 no 3_766
H44 C48 3.4297 no 3_766
H44 H20 3.5858 no 2_645
H44 H48 2.8200 no 3_766
H46 H41 3.1846 no 2_655
H47 C25 3.5490 no 4_565
H47 C51 2.9372 no 3_766
H47 C52 2.8529 no 3_766
H47 C53 3.0061 no 3_766
H47 C54 3.2129 no 3_766
H47 C55 3.2906 no 3_766
H47 C56 3.1520 no 3_766
H47 H25 3.1475 no 4_565
H47 H26 3.3272 no 4_565
H47 H52 3.2788 no 3_766
H47 H53 3.5068 no 3_766
H48 C26 3.5295 no 4_565
H48 C43 3.5604 no 3_766
H48 C44 3.3725 no 3_766
H48 H26 2.7051 no 4_565
H48 H43 3.1913 no 3_766
H48 H44 2.8200 no 3_766
H49 C18 3.3746 no 4_565
H49 C19 3.2619 no 4_565
H49 C20 3.4210 no 4_565
H49 H19 3.5946 no 4_565
H49 H29 2.9202 no 4_555
H50 C29 2.8312 no 4_555
H50 C30 3.1202 no 4_555
H50 H29 2.5564 no 4_555
H50 H30 3.0636 no 4_555
H52 C34 3.0050 no 2_645
H52 C35 2.8905 no 2_645
H52 H34 2.7489 no 2_645
H52 H35 2.5427 no 2_645
H52 H47 3.2788 no 3_766
H53 C5 3.2196 no 2_645
H53 C6 3.5198 no 2_645
H53 C21 3.3248 no 2_645
H53 C26 3.3936 no 2_645
H53 H26 3.4224 no 2_645
H53 H34 2.8840 no 2_645
H53 H47 3.5068 no 3_766
H53 H54 3.0683 no 3_756
H54 C21 3.2992 no 2_645
H54 C22 3.1935 no 2_645
H54 C23 3.1501 no 2_645
H54 C24 3.2035 no 2_645
H54 C25 3.2744 no 2_645
H54 C26 3.3275 no 2_645
H54 C53 3.2504 no 3_756
H54 C54 3.0869 no 3_756
H54 H40 3.2585 no 4_555
H54 H53 3.0683 no 3_756
H54 H54 2.7851 no 3_756
H55 C5 2.9417 no 4_555
H55 C6 2.9552 no 4_555
H55 C40 3.0987 no 4_555
H55 H28 3.3220 no 4_555
H55 H37 3.0024 no 3_766
H55 H40 2.3029 no 4_555
H56 C28 3.2799 no 4_555
H56 C29 3.5831 no 4_555
H56 C37 3.4627 no 3_766
H56 H22 3.4307 no 4_555
H56 H28 3.0322 no 4_555
H56 H29 3.5631 no 4_555
H56 H37 2.5661 no 3_766

loop_
_geom_torsion_atom_site_label_1
_geom_torsion_atom_site_label_2
_geom_torsion_atom_site_label_3
_geom_torsion_atom_site_label_4
_geom_torsion
_geom_torsion_publ_flag
_geom_torsion_site_symmetry_1
C2 Ge1 C9 C10 97.90(19) no .
C2 Ge1 C9 C14 -82.21(19) no .
C2 Ge1 C15 C16 0.65(19) no .
C2 Ge1 C15 C20 176.03(14) no .
C3 Ge1 C9 C10 -16.0(2) no .
C3 Ge1 C9 C14 163.89(16) no .
C3 Ge1 C15 C16 119.72(16) no .
C3 Ge1 C15 C20 -64.90(17) no .
C9 Ge1 C15 C16 -119.89(16) no .
C9 Ge1 C15 C20 55.49(19) no .
C15 Ge1 C9 C10 -141.35(17) no .
C15 Ge1 C9 C14 38.5(2) no .
C4 Ge2 C21 C22 -155.24(16) no .
C4 Ge2 C21 C26 17.5(2) no .
C4 Ge2 C27 C28 -119.28(16) no .
C4 Ge2 C27 C32 64.49(18) no .
C5 Ge2 C21 C22 88.15(18) no .
C5 Ge2 C21 C26 -99.08(18) no .
C5 Ge2 C27 C28 -5.12(19) no .
C5 Ge2 C27 C32 178.65(15) no .
C21 Ge2 C27 C28 122.00(16) no .
C21 Ge2 C27 C32 -54.23(19) no .
C27 Ge2 C21 C22 -34.1(2) no .
C27 Ge2 C21 C26 138.70(17) no .
C6 Ge3 C33 C34 -47.9(2) no .
C6 Ge3 C33 C38 137.06(16) no .
C6 Ge3 C39 C40 36.5(3) no .
C6 Ge3 C39 C44 -146.38(16) no .
C7 Ge3 C33 C34 -165.94(16) no .
C7 Ge3 C33 C38 19.0(2) no .
C7 Ge3 C39 C40 154.67(18) no .
C7 Ge3 C39 C44 -28.24(19) no .
C33 Ge3 C39 C40 -86.97(19) no .
C33 Ge3 C39 C44 90.12(18) no .
C39 Ge3 C33 C34 77.39(18) no .
C39 Ge3 C33 C38 -97.67(18) no .
C1 Ge4 C45 C46 -145.05(15) no 3_666
C1 Ge4 C45 C50 36.71(18) no 3_666
C1 Ge4 C51 C52 93.89(18) no 3_666
C1 Ge4 C51 C56 -84.05(17) no 3_666
C8 Ge4 C45 C46 -26.41(19) no .
C8 Ge4 C45 C50 155.34(15) no .
C8 Ge4 C51 C52 -23.2(2) no .
C8 Ge4 C51 C56 158.84(15) no .
C45 Ge4 C51 C52 -146.83(16) no .
C45 Ge4 C51 C56 35.2(2) no .
C51 Ge4 C45 C46 95.36(17) no .
C51 Ge4 C45 C50 -82.89(18) no .
Ge1 C9 C10 C11 -179.92(17) no .
Ge1 C9 C14 C13 178.45(18) no .
C10 C9 C14 C13 -1.7(5) no .
C14 C9 C10 C11 0.2(4) no .
C9 C10 C11 C12 0.6(5) no .
C10 C11 C12 C13 0.2(5) no .
C11 C12 C13 C14 -1.6(6) no .
C12 C13 C14 C9 2.4(5) no .
Ge1 C15 C16 C17 174.27(16) no .
Ge1 C15 C20 C19 -174.16(15) no .
C16 C15 C20 C19 1.3(4) no .
C20 C15 C16 C17 -1.2(4) no .
C15 C16 C17 C18 0.0(5) no .
C16 C17 C18 C19 1.0(5) no .
C17 C18 C19 C20 -0.8(5) no .
C18 C19 C20 C15 -0.3(4) no .
Ge2 C21 C22 C23 171.67(16) no .
Ge2 C21 C26 C25 -172.15(17) no .
C22 C21 C26 C25 0.7(4) no .
C26 C21 C22 C23 -1.3(4) no .
C21 C22 C23 C24 0.5(4) no .
C22 C23 C24 C25 1.0(5) no .
C23 C24 C25 C26 -1.6(5) no .
C24 C25 C26 C21 0.8(5) no .
Ge2 C27 C28 C29 -175.51(15) no .
Ge2 C27 C32 C31 175.97(15) no .
C28 C27 C32 C31 -0.4(4) no .
C32 C27 C28 C29 0.8(4) no .
C27 C28 C29 C30 -0.2(4) no .
C28 C29 C30 C31 -0.7(4) no .
C29 C30 C31 C32 1.1(4) no .
C30 C31 C32 C27 -0.6(4) no .
Ge3 C33 C34 C35 -175.33(15) no .
Ge3 C33 C38 C37 176.04(17) no .
C34 C33 C38 C37 0.9(4) no .
C38 C33 C34 C35 -0.2(4) no .
C33 C34 C35 C36 -0.3(4) no .
C34 C35 C36 C37 0.1(4) no .
C35 C36 C37 C38 0.6(5) no .
C36 C37 C38 C33 -1.1(5) no .
Ge3 C39 C40 C41 178.93(17) no .
Ge3 C39 C44 C43 -178.97(17) no .
C40 C39 C44 C43 -1.7(4) no .
C44 C39 C40 C41 1.8(4) no .
C39 C40 C41 C42 -0.6(5) no .
C40 C41 C42 C43 -0.9(5) no .
C41 C42 C43 C44 1.0(5) no .
C42 C43 C44 C39 0.3(5) no .
Ge4 C45 C46 C47 -177.14(16) no .
Ge4 C45 C50 C49 176.14(17) no .
C46 C45 C50 C49 -2.1(4) no .
C50 C45 C46 C47 1.1(4) no .
C45 C46 C47 C48 0.4(5) no .
C46 C47 C48 C49 -0.9(5) no .
C47 C48 C49 C50 -0.1(5) no .
C48 C49 C50 C45 1.6(5) no .
Ge4 C51 C52 C53 -178.15(15) no .
Ge4 C51 C56 C55 178.07(16) no .
C52 C51 C56 C55 0.1(4) no .
C56 C51 C52 C53 -0.2(4) no .
C51 C52 C53 C54 -0.5(4) no .
C52 C53 C54 C55 1.3(4) no .
C53 C54 C55 C56 -1.4(5) no .
C54 C55 C56 C51 0.7(5) no .
